data_7119173
loop_
_publ_author_name
'Jian-Zhen Liao'
'Chen Wu'
'Xiao-Yuan Wu'
'Shui-Quan Deng'
'Can-Zhong Lu'

_publ_section_title
;
 Exceptional photosensitivity of a polyoxometalate-based charge-transfer
 hybrid material
;
_journal_name_full Chem.Commun.
_journal_page_first 7394
_journal_volume 52
_journal_year 2016
_chemical_formula_moiety 'C64 H60 F3 N12 O52 P W12 Zn2'
_chemical_formula_sum 'C64 H60 F3 N12 O52 P W12 Zn2'
_chemical_formula_weight 4254.15
_chemical_name_systematic
; 
 ? 
;
_space_group_IT_number 85
_symmetry_cell_setting tetragonal
_symmetry_space_group_name_Hall '-P 4a'
_symmetry_space_group_name_H-M 'P 4/n :2'
_atom_sites_solution_hydrogens geom
_atom_sites_solution_primary direct
_atom_sites_solution_secondary difmap
_audit_creation_method SHELXL-97
_audit_update_record
;
2016-03-30 deposited with the CCDC.
2016-05-06 downloaded from the CCDC.
;
_cell_angle_alpha 90.00
_cell_angle_beta 90.00
_cell_angle_gamma 90.00
_cell_formula_units_Z 2
_cell_length_a 19.5965(3)
_cell_length_b 19.5965(3)
_cell_length_c 16.0780(3)
_cell_measurement_reflns_used 8879
_cell_measurement_temperature 173(2)
_cell_measurement_theta_max 29.6740
_cell_measurement_theta_min 2.6480
_cell_volume 6174.32(18)
_computing_cell_refinement 'CrysAlisPro, Agilent Technologies, Version 1.171.36.32'
_computing_data_collection 'CrysAlisPro, Agilent Technologies, Version 1.171.36.32'
_computing_data_reduction 'CrysAlisPro, Agilent Technologies, Version 1.171.36.32'
_computing_molecular_graphics 'ORTEX (P.McArdle, 1995)'
_computing_publication_material 'SHELXL-97/2 (Sheldrick,1997)'
_computing_structure_refinement 'SHELXL-97 (Sheldrick, 1997)'
_computing_structure_solution 'SHELXS-97 (Sheldrick, 1990)'
_diffrn_ambient_temperature 173(2)
_diffrn_measured_fraction_theta_full 0.999
_diffrn_measured_fraction_theta_max 0.999
_diffrn_measurement_device_type 'SuperNova, Dual, Cu at zero, Atlas'
_diffrn_measurement_method '\w scans'
_diffrn_radiation_monochromator mirror
_diffrn_radiation_source 'fine-focus sealed tube'
_diffrn_radiation_type CuK\a
_diffrn_radiation_wavelength 1.54184
_diffrn_reflns_av_R_equivalents 0.0320
_diffrn_reflns_av_sigmaI/netI 0.0346
_diffrn_reflns_limit_h_max 24
_diffrn_reflns_limit_h_min -20
_diffrn_reflns_limit_k_max 22
_diffrn_reflns_limit_k_min -17
_diffrn_reflns_limit_l_max 20
_diffrn_reflns_limit_l_min -17
_diffrn_reflns_number 18135
_diffrn_reflns_theta_full 74.48
_diffrn_reflns_theta_max 74.48
_diffrn_reflns_theta_min 5.29
_exptl_absorpt_coefficient_mu 21.289
_exptl_absorpt_correction_T_max 1.00000
_exptl_absorpt_correction_T_min 0.42208
_exptl_absorpt_correction_type multi-scan
_exptl_absorpt_process_details 'CrystalClear (Rigaku Inc., 2007)'
_exptl_crystal_colour yellow
_exptl_crystal_density_diffrn 2.288
_exptl_crystal_density_method 'not measured'
_exptl_crystal_description block
_exptl_crystal_F_000 3868
_exptl_crystal_size_max 0.20
_exptl_crystal_size_mid 0.20
_exptl_crystal_size_min 0.20
_platon_squeeze_details
;
;
_refine_diff_density_max 1.570
_refine_diff_density_min -1.680
_refine_diff_density_rms 0.177
_refine_ls_extinction_method none
_refine_ls_goodness_of_fit_ref 1.064
_refine_ls_hydrogen_treatment constr
_refine_ls_matrix_type full
_refine_ls_number_parameters 336
_refine_ls_number_reflns 6320
_refine_ls_number_restraints 246
_refine_ls_restrained_S_all 1.042
_refine_ls_R_factor_all 0.0442
_refine_ls_R_factor_gt 0.0340
_refine_ls_shift/su_max 0.002
_refine_ls_shift/su_mean 0.000
_refine_ls_structure_factor_coef Fsqd
_refine_ls_weighting_details 'calc w=1/[\s^2^(Fo^2^)+(0.0255P)^2^+26.3051P] where P=(Fo^2^+2Fc^2^)/3'
_refine_ls_weighting_scheme calc
_refine_ls_wR_factor_gt 0.0727
_refine_ls_wR_factor_ref 0.0765
_reflns_number_gt 5155
_reflns_number_total 6320
_reflns_threshold_expression >2sigma(I)
_cod_data_source_file c6cc02711c2.cif
_cod_data_source_block Compound1
_cod_depositor_comments
;
The following automatic conversions were performed:

'_refine_ls_hydrogen_treatment' value 'Constr' changed to 'constr'
according to the built-in table from CIF Core dictionary named
'cif_core.dic' version 2.4.1 from 2010-06-29.

Automatic conversion script
Id: cif_fix_values 4624 2016-04-14 12:54:50Z antanas 
;
_cod_original_sg_symbol_H-M P4/n
_cod_database_code 7119173

loop_
_symmetry_equiv_pos_as_xyz
'x, y, z'
'-y+1/2, x, z'
'-x+1/2, -y+1/2, z'
'y, -x+1/2, z'
'-x, -y, -z'
'y-1/2, -x, -z'
'x-1/2, y-1/2, -z'
'-y, x-1/2, -z'

loop_
_atom_site_label
_atom_site_type_symbol
_atom_site_fract_x
_atom_site_fract_y
_atom_site_fract_z
_atom_site_U_iso_or_equiv
_atom_site_adp_type
_atom_site_occupancy
_atom_site_symmetry_multiplicity
_atom_site_calc_flag
_atom_site_refinement_flags
_atom_site_disorder_assembly
_atom_site_disorder_group
W1 W 0.688401(13) 0.364213(13) 0.844065(14) 0.01423(7) Uani 1 1 d U . .
W2 W 0.633612(12) 0.198393(13) 0.843794(14) 0.01395(7) Uani 1 1 d U . .
W3 W 0.577582(13) 0.309211(14) 0.993694(14) 0.01543(8) Uani 1 1 d U . .
Zn1 Zn 0.2500 0.2500 0.59339(9) 0.0150(3) Uani 1 4 d SU . .
Zn2 Zn 0.2500 0.2500 0.84311(10) 0.0232(3) Uani 1 4 d SU . .
P1 P 0.7500 0.2500 1.0000 0.0118(5) Uani 1 4 d SU . .
F1 F 0.2500 0.2500 0.4487(6) 0.058(2) Uani 1 4 d SU . .
F2 F 0.2500 0.2500 0.7200(4) 0.0286(16) Uani 1 4 d SU . .
F3 F 0.2500 0.2500 0.9789(6) 0.068(3) Uani 1 4 d SU . .
N1 N 0.2541(3) 0.3573(3) 0.5908(3) 0.0286(12) Uani 1 1 d U . .
N2 N 0.2540(3) 0.5710(3) 0.6020(3) 0.0264(12) Uani 1 1 d U . .
N3 N 0.4141(3) 0.3979(3) 0.8443(4) 0.0421(15) Uani 1 1 d U . .
O1 O 0.1374(3) 0.5678(2) 0.6171(3) 0.0353(11) Uani 1 1 d U . .
O2 O 0.3688(3) 0.5737(2) 0.5824(3) 0.0342(11) Uani 1 1 d U . .
O3 O 0.3366(2) 0.3149(2) 0.8381(3) 0.0381(11) Uani 1 1 d U . .
O4 O 0.7240(2) 0.1725(2) 0.8150(2) 0.0257(10) Uani 1 1 d U . .
O5 O 0.5859(2) 0.1575(2) 0.7709(2) 0.0290(10) Uani 1 1 d U . .
O6 O 0.5639(2) 0.2430(2) 0.9085(2) 0.0275(10) Uani 1 1 d U . .
O7 O 0.6487(2) 0.2851(2) 0.7919(2) 0.0252(9) Uani 1 1 d U . .
O8 O 0.5874(2) 0.2359(2) 1.0706(2) 0.0256(10) Uani 1 1 d U . .
O9 O 0.6897(2) 0.2708(2) 0.9451(2) 0.0211(9) Uani 1 1 d U . .
O10 O 0.6317(2) 0.3604(2) 1.0710(2) 0.0258(9) Uani 1 1 d U . .
O11 O 0.6758(2) 0.4260(2) 0.7718(3) 0.0322(11) Uani 1 1 d U . .
O12 O 0.6066(2) 0.3713(2) 0.9077(2) 0.0268(10) Uani 1 1 d U . .
O13 O 0.4972(2) 0.3373(3) 1.0124(2) 0.0357(12) Uani 1 1 d U . .
C1 C 0.2195(4) 0.3946(3) 0.5346(4) 0.0325(16) Uani 1 1 d U . .
H1 H 0.1942 0.3715 0.4928 0.039 Uiso 1 1 calc R . .
C2 C 0.2193(4) 0.4646(3) 0.5351(4) 0.0348(16) Uani 1 1 d U . .
H2 H 0.1955 0.4898 0.4938 0.042 Uiso 1 1 calc R . .
C3 C 0.2552(4) 0.4978(3) 0.5984(4) 0.0296(15) Uani 1 1 d U . .
C4 C 0.2906(3) 0.4604(3) 0.6562(4) 0.0285(14) Uani 1 1 d U . .
H4 H 0.3163 0.4824 0.6985 0.034 Uiso 1 1 calc R . .
C5 C 0.2881(3) 0.3901(3) 0.6513(4) 0.0319(15) Uani 1 1 d U . .
H5 H 0.3112 0.3640 0.6923 0.038 Uiso 1 1 calc R . .
C6 C 0.1894(3) 0.6021(3) 0.6100(4) 0.0253(14) Uani 1 1 d U . .
C7 C 0.1885(3) 0.6779(3) 0.6067(3) 0.0240(14) Uani 1 1 d U . .
C8 C 0.2506(3) 0.7140(3) 0.6067(3) 0.0212(13) Uani 1 1 d U . .
C9 C 0.3139(3) 0.6800(3) 0.6038(3) 0.0238(14) Uani 1 1 d U . .
C10 C 0.3163(3) 0.6053(3) 0.5959(4) 0.0252(14) Uani 1 1 d U . .
C11 C 0.3742(3) 0.7166(3) 0.6050(3) 0.0244(14) Uani 1 1 d U . .
H11 H 0.4167 0.6933 0.6040 0.029 Uiso 1 1 calc R . .
C12 C 0.3728(3) 0.7885(3) 0.6076(4) 0.0269(14) Uani 1 1 d U . .
H12 H 0.4143 0.8135 0.6099 0.032 Uiso 1 1 calc R . .
C13 C 0.3565(4) 0.3699(4) 0.8686(4) 0.0349(16) Uani 1 1 d U . .
C14 C 0.3173(5) 0.4061(4) 0.9346(5) 0.055(2) Uani 1 1 d U . .
H14A H 0.2723 0.3849 0.9407 0.082 Uiso 1 1 calc R . .
H14B H 0.3118 0.4541 0.9191 0.082 Uiso 1 1 calc R . .
H14C H 0.3421 0.4031 0.9875 0.082 Uiso 1 1 calc R . .
C15 C 0.4553(4) 0.3638(5) 0.7798(6) 0.059(2) Uani 1 1 d U . .
H15A H 0.4333 0.3209 0.7637 0.089 Uiso 1 1 calc R . .
H15B H 0.5010 0.3543 0.8018 0.089 Uiso 1 1 calc R . .
H15C H 0.4591 0.3936 0.7311 0.089 Uiso 1 1 calc R . .
C16 C 0.4431(5) 0.4614(4) 0.8771(6) 0.061(2) Uani 1 1 d U . .
H16A H 0.4142 0.4784 0.9223 0.092 Uiso 1 1 calc R . .
H16B H 0.4452 0.4955 0.8326 0.092 Uiso 1 1 calc R . .
H16C H 0.4891 0.4526 0.8982 0.092 Uiso 1 1 calc R . .

loop_
_atom_site_aniso_label
_atom_site_aniso_U_11
_atom_site_aniso_U_22
_atom_site_aniso_U_33
_atom_site_aniso_U_23
_atom_site_aniso_U_13
_atom_site_aniso_U_12
W1 0.01874(14) 0.01596(14) 0.00800(12) 0.00230(9) -0.00069(9) 0.00366(10)
W2 0.01453(13) 0.01975(14) 0.00756(12) -0.00173(9) -0.00290(9) -0.00057(10)
W3 0.01298(14) 0.02316(15) 0.01015(12) -0.00100(10) -0.00001(9) 0.00378(10)
Zn1 0.0067(4) 0.0067(4) 0.0315(8) 0.000 0.000 0.000
Zn2 0.0210(5) 0.0210(5) 0.0275(8) 0.000 0.000 0.000
P1 0.0126(8) 0.0126(8) 0.0101(12) 0.000 0.000 0.000
F1 0.057(4) 0.057(4) 0.061(6) 0.000 0.000 0.000
F2 0.025(2) 0.025(2) 0.035(4) 0.000 0.000 0.000
F3 0.070(4) 0.070(4) 0.063(6) 0.000 0.000 0.000
N1 0.032(3) 0.023(3) 0.031(3) -0.001(2) -0.008(2) 0.004(2)
N2 0.043(3) 0.017(3) 0.019(2) 0.002(2) -0.001(2) -0.001(2)
N3 0.035(3) 0.037(4) 0.054(4) -0.003(3) -0.011(3) -0.010(3)
O1 0.046(3) 0.022(2) 0.038(3) 0.003(2) 0.006(2) -0.010(2)
O2 0.050(3) 0.026(3) 0.026(2) -0.002(2) 0.006(2) 0.006(2)
O3 0.037(3) 0.034(3) 0.043(3) -0.005(2) -0.003(2) -0.004(2)
O4 0.028(2) 0.034(3) 0.0146(19) 0.0009(18) 0.0003(17) -0.0002(19)
O5 0.027(2) 0.041(3) 0.018(2) -0.0036(19) -0.0073(18) -0.004(2)
O6 0.022(2) 0.041(3) 0.019(2) 0.0002(19) -0.0009(18) 0.002(2)
O7 0.027(2) 0.031(2) 0.018(2) 0.0005(18) -0.0049(18) -0.0001(19)
O8 0.022(2) 0.033(3) 0.021(2) -0.0019(18) 0.0017(18) -0.0006(19)
O9 0.028(2) 0.023(2) 0.0132(18) 0.0000(16) 0.0010(17) 0.0026(18)
O10 0.032(3) 0.025(2) 0.020(2) 0.0008(18) 0.0021(18) 0.0033(19)
O11 0.039(3) 0.033(3) 0.025(2) 0.005(2) -0.002(2) 0.009(2)
O12 0.030(2) 0.026(2) 0.024(2) 0.0020(18) -0.0008(19) 0.0050(19)
O13 0.032(3) 0.056(3) 0.020(2) -0.002(2) 0.0004(19) 0.009(2)
C1 0.052(5) 0.017(3) 0.028(3) -0.004(3) -0.010(3) 0.002(3)
C2 0.052(5) 0.022(3) 0.031(3) 0.000(3) -0.013(3) 0.004(3)
C3 0.049(4) 0.016(3) 0.024(3) 0.003(3) 0.001(3) 0.001(3)
C4 0.042(4) 0.017(3) 0.027(3) 0.000(3) -0.003(3) -0.001(3)
C5 0.033(4) 0.026(3) 0.036(4) 0.000(3) -0.008(3) -0.004(3)
C6 0.039(4) 0.018(3) 0.018(3) 0.001(2) -0.001(3) -0.003(3)
C7 0.038(4) 0.022(3) 0.012(3) 0.002(2) -0.002(3) -0.002(3)
C8 0.032(4) 0.017(3) 0.015(3) 0.003(2) 0.001(2) -0.001(3)
C9 0.037(4) 0.021(3) 0.013(3) 0.003(2) 0.002(3) -0.001(3)
C10 0.038(4) 0.020(3) 0.018(3) 0.000(3) 0.002(3) 0.004(3)
C11 0.035(4) 0.023(3) 0.016(3) 0.001(2) 0.008(3) 0.006(3)
C12 0.034(4) 0.031(4) 0.016(3) 0.001(3) 0.001(3) -0.003(3)
C13 0.036(4) 0.030(4) 0.039(4) -0.001(3) -0.014(3) -0.001(3)
C14 0.074(6) 0.041(5) 0.049(5) -0.013(4) 0.001(5) -0.003(4)
C15 0.031(4) 0.078(7) 0.069(6) -0.018(5) 0.004(4) -0.004(4)
C16 0.053(6) 0.050(5) 0.081(7) 0.002(5) -0.008(5) -0.014(4)

loop_
_atom_type_symbol
_atom_type_description
_atom_type_scat_dispersion_real
_atom_type_scat_dispersion_imag
_atom_type_scat_source
C C 0.0181 0.0091 'International Tables Vol C Tables 4.2.6.8 and 6.1.1.4'
H H 0.0000 0.0000 'International Tables Vol C Tables 4.2.6.8 and 6.1.1.4'
F F 0.0727 0.0534 'International Tables Vol C Tables 4.2.6.8 and 6.1.1.4'
N N 0.0311 0.0180 'International Tables Vol C Tables 4.2.6.8 and 6.1.1.4'
O O 0.0492 0.0322 'International Tables Vol C Tables 4.2.6.8 and 6.1.1.4'
W W -5.4734 5.5774 'International Tables Vol C Tables 4.2.6.8 and 6.1.1.4'
Zn Zn -1.5491 0.6778 'International Tables Vol C Tables 4.2.6.8 and 6.1.1.4'
P P 0.2955 0.4335 'International Tables Vol C Tables 4.2.6.8 and 6.1.1.4'

loop_
_geom_angle_atom_site_label_1
_geom_angle_atom_site_label_2
_geom_angle_atom_site_label_3
_geom_angle
_geom_angle_site_symmetry_1
_geom_angle_site_symmetry_3
O11 W1 O12 101.2(2) . .
O11 W1 O8 102.0(2) . 6_667
O12 W1 O8 89.31(18) . 6_667
O11 W1 O4 103.35(19) . 3_655
O12 W1 O4 155.47(17) . 3_655
O8 W1 O4 85.70(17) 6_667 3_655
O11 W1 O7 102.5(2) . .
O12 W1 O7 87.28(18) . .
O8 W1 O7 155.37(17) 6_667 .
O4 W1 O7 87.34(18) 3_655 .
O11 W1 O9 171.91(18) . .
O12 W1 O9 72.93(15) . .
O8 W1 O9 83.65(15) 6_667 .
O4 W1 O9 82.65(16) 3_655 .
O7 W1 O9 72.03(15) . .
O5 W2 O10 101.94(19) . 8_657
O5 W2 O4 102.64(19) . .
O10 W2 O4 86.26(17) 8_657 .
O5 W2 O7 101.70(19) . .
O10 W2 O7 156.35(17) 8_657 .
O4 W2 O7 89.25(18) . .
O5 W2 O6 101.30(19) . .
O10 W2 O6 88.04(18) 8_657 .
O4 W2 O6 156.04(17) . .
O7 W2 O6 86.70(18) . .
O5 W2 O9 171.37(18) . .
O10 W2 O9 83.69(15) 8_657 .
O4 W2 O9 84.11(16) . .
O7 W2 O9 72.76(15) . .
O6 W2 O9 72.13(15) . .
O13 W3 O8 102.9(2) . .
O13 W3 O6 102.6(2) . .
O8 W3 O6 88.11(18) . .
O13 W3 O10 103.2(2) . .
O8 W3 O10 85.32(18) . .
O6 W3 O10 154.18(17) . .
O13 W3 O12 101.4(2) . .
O8 W3 O12 155.72(17) . .
O6 W3 O12 87.47(18) . .
O10 W3 O12 88.34(18) . .
O13 W3 O9 171.62(16) . .
O8 W3 O9 83.37(15) . .
O6 W3 O9 71.81(15) . .
O10 W3 O9 82.63(15) . .
O12 W3 O9 72.57(15) . .
F2 Zn1 N1 91.13(15) . 3
F2 Zn1 N1 91.13(15) . 2
N1 Zn1 N1 89.978(7) 3 2
F2 Zn1 N1 91.13(15) . .
N1 Zn1 N1 177.7(3) 3 .
N1 Zn1 N1 89.978(6) 2 .
F2 Zn1 N1 91.13(15) . 4
N1 Zn1 N1 89.978(6) 3 4
N1 Zn1 N1 177.7(3) 2 4
N1 Zn1 N1 89.978(7) . 4
F2 Zn1 F1 180.000(2) . .
N1 Zn1 F1 88.87(15) 3 .
N1 Zn1 F1 88.87(15) 2 .
N1 Zn1 F1 88.87(15) . .
N1 Zn1 F1 88.87(15) 4 .
F2 Zn2 O3 87.82(14) . 3
F2 Zn2 O3 87.82(14) . .
O3 Zn2 O3 175.6(3) 3 .
F2 Zn2 O3 87.82(14) . 2
O3 Zn2 O3 89.917(11) 3 2
O3 Zn2 O3 89.917(11) . 2
F2 Zn2 O3 87.82(14) . 4
O3 Zn2 O3 89.917(11) 3 4
O3 Zn2 O3 89.917(11) . 4
O3 Zn2 O3 175.6(3) 2 4
F2 Zn2 F3 180.000(3) . .
O3 Zn2 F3 92.18(14) 3 .
O3 Zn2 F3 92.18(14) . .
O3 Zn2 F3 92.18(14) 2 .
O3 Zn2 F3 92.18(14) 4 .
O9 P1 O9 109.40(14) . 8_657
O9 P1 O9 109.40(14) . 6_667
O9 P1 O9 109.6(3) 8_657 6_667
O9 P1 O9 109.6(3) . 3_655
O9 P1 O9 109.40(14) 8_657 3_655
O9 P1 O9 109.40(14) 6_667 3_655
Zn2 F2 Zn1 180.0 . .
C5 N1 C1 118.5(6) . .
C5 N1 Zn1 118.9(4) . .
C1 N1 Zn1 122.4(4) . .
C10 N2 C6 125.7(5) . .
C10 N2 C3 117.6(6) . .
C6 N2 C3 116.7(5) . .
C13 N3 C16 125.4(7) . .
C13 N3 C15 119.4(6) . .
C16 N3 C15 115.2(6) . .
C13 O3 Zn2 138.9(5) . .
W2 O4 W1 151.0(2) . 3_655
W3 O6 W2 126.6(2) . .
W2 O7 W1 125.9(2) . .
W3 O8 W1 152.1(2) . 8_657
P1 O9 W2 125.6(2) . .
P1 O9 W1 126.1(2) . .
W2 O9 W1 89.26(12) . .
P1 O9 W3 126.2(2) . .
W2 O9 W3 89.31(13) . .
W1 O9 W3 88.44(13) . .
W2 O10 W3 151.8(2) 6_667 .
W1 O12 W3 126.0(2) . .
N1 C1 C2 122.7(6) . .
C1 C2 C3 117.9(6) . .
C4 C3 C2 120.0(6) . .
C4 C3 N2 121.0(6) . .
C2 C3 N2 119.1(6) . .
C3 C4 C5 118.4(6) . .
N1 C5 C4 122.4(6) . .
O1 C6 N2 121.3(6) . .
O1 C6 C7 122.7(6) . .
N2 C6 C7 116.0(5) . .
C12 C7 C8 121.1(6) 3_565 .
C12 C7 C6 119.4(6) 3_565 .
C8 C7 C6 119.4(6) . .
C9 C8 C8 119.2(7) . 3_565
C9 C8 C7 121.7(6) . .
C8 C8 C7 119.2(7) 3_565 .
C11 C9 C8 120.5(6) . .
C11 C9 C10 119.4(6) . .
C8 C9 C10 120.1(6) . .
O2 C10 N2 120.4(6) . .
O2 C10 C9 123.2(6) . .
N2 C10 C9 116.4(6) . .
C9 C11 C12 120.2(6) . .
C7 C12 C11 119.8(6) 3_565 .
O3 C13 N3 120.8(7) . .
O3 C13 C14 122.1(7) . .
N3 C13 C14 117.1(7) . .

loop_
_geom_bond_atom_site_label_1
_geom_bond_atom_site_label_2
_geom_bond_distance
_geom_bond_site_symmetry_2
W1 O11 1.695(4) .
W1 O12 1.906(4) .
W1 O8 1.910(4) 6_667
W1 O4 1.919(4) 3_655
W1 O7 1.926(4) .
W1 O9 2.448(4) .
W2 O5 1.701(4) .
W2 O10 1.897(4) 8_657
W2 O4 1.900(4) .
W2 O7 1.916(4) .
W2 O6 1.926(4) .
W2 O9 2.424(4) .
W3 O13 1.696(5) .
W3 O8 1.905(4) .
W3 O6 1.907(4) .
W3 O10 1.917(4) .
W3 O12 1.927(4) .
W3 O9 2.449(4) .
Zn1 F2 2.036(7) .
Zn1 N1 2.105(5) 3
Zn1 N1 2.105(5) 2
Zn1 N1 2.105(5) .
Zn1 N1 2.105(5) 4
Zn1 F1 2.326(10) .
Zn2 F2 1.979(7) .
Zn2 O3 2.123(5) 3
Zn2 O3 2.123(5) .
Zn2 O3 2.123(5) 2
Zn2 O3 2.123(5) 4
Zn2 F3 2.183(10) .
P1 O9 1.531(4) .
P1 O9 1.531(4) 8_657
P1 O9 1.531(4) 6_667
P1 O9 1.531(4) 3_655
N1 C5 1.342(8) .
N1 C1 1.346(8) .
N2 C10 1.397(8) .
N2 C6 1.411(8) .
N2 C3 1.437(8) .
N3 C13 1.315(9) .
N3 C16 1.466(10) .
N3 C15 1.474(10) .
O1 C6 1.225(8) .
O2 C10 1.219(7) .
O3 C13 1.246(8) .
O4 W1 1.919(4) 3_655
O8 W1 1.910(4) 8_657
O10 W2 1.897(4) 6_667
C1 C2 1.372(9) .
C2 C3 1.397(9) .
C3 C4 1.371(9) .
C4 C5 1.381(9) .
C6 C7 1.487(8) .
C7 C12 1.371(9) 3_565
C7 C8 1.409(9) .
C8 C9 1.408(8) .
C8 C8 1.412(12) 3_565
C9 C11 1.382(9) .
C9 C10 1.472(8) .
C11 C12 1.409(9) .
C12 C7 1.371(9) 3_565
C13 C14 1.490(10) .

loop_
_platon_squeeze_void_nr
_platon_squeeze_void_average_x
_platon_squeeze_void_average_y
_platon_squeeze_void_average_z
_platon_squeeze_void_volume
_platon_squeeze_void_count_electrons
_platon_squeeze_void_content
1 0.133 0.344 0.500 1942 466 ' '
